data_7217711
loop_
_publ_author_name
'Liu, Tong-Peng'
'Huo, Li-Hua'
'Deng, Zhao-Peng'
'Zhao, Hui'
'Gao, Shan'

_publ_section_title
;
 Supramolecular architectures and luminescent properties of salts
 containing flexible bis(pyridyl) cations with aliphatic diamine spacer:
 Effects of inorganic anions, alkalinity and conformation of the
 bis(pyridyl) cations
;
_journal_name_full 'RSC Advances'
_journal_paper_doi 10.1039/C4RA05029K
_journal_year 2014
_chemical_formula_moiety 'C14 H22 N4, 4(Cl)'
_chemical_formula_sum 'C14 H22 Cl4 N4'
_chemical_formula_weight 388.16
_chemical_name_systematic
; 
 ? 
;
_space_group_IT_number 2
_symmetry_cell_setting triclinic
_symmetry_space_group_name_Hall '-P 1'
_symmetry_space_group_name_H-M 'P -1'
_atom_sites_solution_hydrogens geom
_atom_sites_solution_primary direct
_atom_sites_solution_secondary difmap
_audit_creation_method SHELXL-97
_cell_angle_alpha 113.121(13)
_cell_angle_beta 97.784(13)
_cell_angle_gamma 91.085(12)
_cell_formula_units_Z 1
_cell_length_a 5.1471(8)
_cell_length_b 8.9123(14)
_cell_length_c 11.038(2)
_cell_measurement_reflns_used 1505
_cell_measurement_temperature 295(2)
_cell_measurement_theta_max 24.99
_cell_measurement_theta_min 3.88
_cell_volume 459.93(14)
_computing_cell_refinement
;
CrysAlis Pro (Agilent, 2013)
;
_computing_data_collection
;
CrysAlis Pro (Agilent, 2013)
;
_computing_data_reduction
;
CrysAlis Pro (Agilent, 2013)
;
_computing_molecular_graphics '(K. Brandenburg, Diamond 3.1, 2009)'
_computing_publication_material '(K. Brandenburg, Diamond 3.1, 2009)'
_computing_structure_refinement 'SHELXL-97 (Sheldrick, 1997)'
_computing_structure_solution 'SHELXS-97 (Sheldrick, 1990)'
_diffrn_ambient_temperature 295(2)
_diffrn_detector_area_resol_mean 16.1954
_diffrn_measured_fraction_theta_full 0.994
_diffrn_measured_fraction_theta_max 0.994
_diffrn_measurement_device_type 'Xcalibur, Eos'
_diffrn_measurement_method '\w scans'
_diffrn_radiation_monochromator graphite
_diffrn_radiation_source 'Enhance (Mo) X-ray Source'
_diffrn_radiation_type MoK\a
_diffrn_radiation_wavelength 0.71073
_diffrn_reflns_av_R_equivalents 0.0163
_diffrn_reflns_av_sigmaI/netI 0.0507
_diffrn_reflns_limit_h_max 6
_diffrn_reflns_limit_h_min -5
_diffrn_reflns_limit_k_max 3
_diffrn_reflns_limit_k_min -10
_diffrn_reflns_limit_l_max 13
_diffrn_reflns_limit_l_min -5
_diffrn_reflns_number 3396
_diffrn_reflns_theta_full 24.99
_diffrn_reflns_theta_max 24.99
_diffrn_reflns_theta_min 3.83
_exptl_absorpt_coefficient_mu 0.645
_exptl_absorpt_correction_T_max 0.9039
_exptl_absorpt_correction_T_min 0.8712
_exptl_absorpt_correction_type multi-scan
_exptl_absorpt_process_details
; 
CrysAlis Pro (Agilent, 2013)
Empirical absorption correction using spherical harmonics,
 implemented in SCALE3 ABSPACK scaling algorithm. 
;
_exptl_crystal_colour colorless
_exptl_crystal_density_diffrn 1.401
_exptl_crystal_density_method 'not measured'
_exptl_crystal_description plate
_exptl_crystal_F_000 202
_exptl_crystal_size_max 0.22
_exptl_crystal_size_mid 0.18
_exptl_crystal_size_min 0.16
_refine_diff_density_max 0.590
_refine_diff_density_min -0.404
_refine_diff_density_rms 0.100
_refine_ls_extinction_method none
_refine_ls_goodness_of_fit_ref 1.029
_refine_ls_hydrogen_treatment mixed
_refine_ls_matrix_type full
_refine_ls_number_parameters 109
_refine_ls_number_reflns 1604
_refine_ls_number_restraints 4
_refine_ls_restrained_S_all 1.027
_refine_ls_R_factor_all 0.0808
_refine_ls_R_factor_gt 0.0726
_refine_ls_shift/su_max 0.000
_refine_ls_shift/su_mean 0.000
_refine_ls_structure_factor_coef Fsqd
_refine_ls_weighting_details 'calc w=1/[\s^2^(Fo^2^)+(0.1331P)^2^+0.0000P] where P=(Fo^2^+2Fc^2^)/3'
_refine_ls_weighting_scheme calc
_refine_ls_wR_factor_gt 0.1867
_refine_ls_wR_factor_ref 0.1965
_reflns_number_gt 1109
_reflns_number_total 1604
_reflns_threshold_expression >2sigma(I)
_cod_data_source_file c4ra05029k2.cif
_cod_data_source_block complex9
_cod_original_cell_volume 459.93(13)
_cod_database_code 7217711

loop_
_symmetry_equiv_pos_as_xyz
'x, y, z'
'-x, -y, -z'

loop_
_atom_site_label
_atom_site_type_symbol
_atom_site_fract_x
_atom_site_fract_y
_atom_site_fract_z
_atom_site_U_iso_or_equiv
_atom_site_adp_type
_atom_site_occupancy
_atom_site_symmetry_multiplicity
_atom_site_calc_flag
_atom_site_refinement_flags
Cl1 Cl 0.6370(2) -0.27562(19) 0.37363(14) 0.0509(6) Uani 1 1 d .
Cl2 Cl 1.4828(2) 0.20397(18) -0.02390(13) 0.0444(6) Uani 1 1 d .
N1 N 0.8967(8) 0.0081(6) 0.3343(4) 0.0447(13) Uani 1 1 d D
H1N H 0.809(9) -0.069(6) 0.342(7) 0.067 Uiso 1 1 d D
N2 N 1.0250(7) 0.3767(6) 0.1048(4) 0.0343(11) Uani 1 1 d D
H2N1 H 0.875(4) 0.328(5) 0.062(4) 0.051 Uiso 1 1 d D
H2N2 H 1.146(6) 0.323(5) 0.065(4) 0.051 Uiso 1 1 d D
C1 C 0.7772(10) 0.1416(9) 0.3872(6) 0.0492(17) Uani 1 1 d .
H1A H 0.6520 0.1451 0.4414 0.059 Uiso 1 1 calc R
C2 C 0.8383(9) 0.2781(7) 0.3620(5) 0.0414(15) Uani 1 1 d .
H2A H 0.7577 0.3746 0.4003 0.050 Uiso 1 1 calc R
C3 C 1.0214(9) 0.2674(7) 0.2788(5) 0.0360(13) Uani 1 1 d .
C4 C 1.1462(9) 0.1269(8) 0.2285(5) 0.0422(15) Uani 1 1 d .
H4A H 1.2759 0.1206 0.1760 0.051 Uiso 1 1 calc R
C5 C 1.0783(10) -0.0052(7) 0.2562(5) 0.0433(14) Uani 1 1 d .
H5A H 1.1583 -0.1025 0.2208 0.052 Uiso 1 1 calc R
C6 C 1.0867(10) 0.4164(8) 0.2515(5) 0.0426(15) Uani 1 1 d .
H6A H 0.9854 0.5051 0.2997 0.051 Uiso 1 1 calc R
H6B H 1.2719 0.4518 0.2825 0.051 Uiso 1 1 calc R
C7 C 1.0309(9) 0.5270(7) 0.0760(5) 0.0373(13) Uani 1 1 d .
H7A H 1.2032 0.5861 0.1098 0.045 Uiso 1 1 calc R
H7B H 0.9013 0.5985 0.1190 0.045 Uiso 1 1 calc R

loop_
_atom_site_aniso_label
_atom_site_aniso_U_11
_atom_site_aniso_U_22
_atom_site_aniso_U_33
_atom_site_aniso_U_23
_atom_site_aniso_U_13
_atom_site_aniso_U_12
Cl1 0.0559(9) 0.0485(13) 0.0495(9) 0.0167(10) 0.0220(7) -0.0013(7)
Cl2 0.0391(8) 0.0482(12) 0.0432(9) 0.0122(9) 0.0160(6) 0.0059(6)
N1 0.048(2) 0.051(4) 0.035(3) 0.016(3) 0.010(2) -0.008(2)
N2 0.037(2) 0.036(3) 0.031(2) 0.013(3) 0.0093(17) 0.0076(19)
C1 0.049(3) 0.068(5) 0.033(3) 0.019(4) 0.017(2) -0.001(3)
C2 0.042(3) 0.049(4) 0.032(3) 0.011(4) 0.016(2) 0.010(2)
C3 0.041(2) 0.039(4) 0.027(3) 0.012(3) 0.004(2) 0.001(2)
C4 0.048(3) 0.048(4) 0.035(3) 0.017(4) 0.018(2) 0.002(3)
C5 0.054(3) 0.037(4) 0.035(3) 0.008(3) 0.014(2) 0.002(3)
C6 0.053(3) 0.039(4) 0.034(3) 0.013(3) 0.007(2) -0.002(2)
C7 0.046(3) 0.029(4) 0.037(3) 0.012(3) 0.014(2) 0.005(2)

loop_
_atom_type_symbol
_atom_type_description
_atom_type_scat_dispersion_real
_atom_type_scat_dispersion_imag
_atom_type_scat_source
C C 0.0033 0.0016 'International Tables Vol C Tables 4.2.6.8 and 6.1.1.4'
H H 0.0000 0.0000 'International Tables Vol C Tables 4.2.6.8 and 6.1.1.4'
Cl Cl 0.1484 0.1585 'International Tables Vol C Tables 4.2.6.8 and 6.1.1.4'
N N 0.0061 0.0033 'International Tables Vol C Tables 4.2.6.8 and 6.1.1.4'

loop_
_geom_angle_atom_site_label_1
_geom_angle_atom_site_label_2
_geom_angle_atom_site_label_3
_geom_angle
_geom_angle_site_symmetry_1
_geom_angle_site_symmetry_3
C1 N1 C5 123.3(5) . .
C1 N1 H1N 107(5) . .
C5 N1 H1N 128(5) . .
C7 N2 C6 112.0(4) . .
C7 N2 H2N1 103(3) . .
C6 N2 H2N1 119(3) . .
C7 N2 H2N2 104(3) . .
C6 N2 H2N2 110(3) . .
H2N1 N2 H2N2 109.0(18) . .
N1 C1 C2 119.7(4) . .
N1 C1 H1A 120.1 . .
C2 C1 H1A 120.1 . .
C3 C2 C1 118.5(5) . .
C3 C2 H2A 120.7 . .
C1 C2 H2A 120.7 . .
C4 C3 C2 119.7(4) . .
C4 C3 C6 121.9(4) . .
C2 C3 C6 118.3(5) . .
C3 C4 C5 119.5(4) . .
C3 C4 H4A 120.3 . .
C5 C4 H4A 120.3 . .
N1 C5 C4 119.2(5) . .
N1 C5 H5A 120.4 . .
C4 C5 H5A 120.4 . .
N2 C6 C3 110.2(5) . .
N2 C6 H6A 109.6 . .
C3 C6 H6A 109.6 . .
N2 C6 H6B 109.6 . .
C3 C6 H6B 109.6 . .
H6A C6 H6B 108.1 . .
N2 C7 C7 107.8(6) . 2_765
N2 C7 H7A 110.1 . .
C7 C7 H7A 110.1 2_765 .
N2 C7 H7B 110.1 . .
C7 C7 H7B 110.1 2_765 .
H7A C7 H7B 108.5 . .

loop_
_geom_bond_atom_site_label_1
_geom_bond_atom_site_label_2
_geom_bond_distance
_geom_bond_site_symmetry_2
N1 C1 1.309(8) .
N1 C5 1.331(6) .
N1 H1N 0.86(5) .
N2 C7 1.493(6) .
N2 C6 1.502(6) .
N2 H2N1 0.86(5) .
N2 H2N2 0.86(5) .
C1 C2 1.390(8) .
C1 H1A 0.9300 .
C2 C3 1.382(7) .
C2 H2A 0.9300 .
C3 C4 1.368(8) .
C3 C6 1.514(7) .
C4 C5 1.378(7) .
C4 H4A 0.9300 .
C5 H5A 0.9300 .
C6 H6A 0.9700 .
C6 H6B 0.9700 .
C7 C7 1.538(10) 2_765
C7 H7A 0.9700 .
C7 H7B 0.9700 .

loop_
_geom_hbond_atom_site_label_D
_geom_hbond_atom_site_label_H
_geom_hbond_atom_site_label_A
_geom_hbond_distance_DH
_geom_hbond_distance_HA
_geom_hbond_distance_DA
_geom_hbond_angle_DHA
_geom_hbond_site_symmetry_A
N1 H1N Cl1 0.86(5) 2.192(14) 3.043(5) 172(5) .
N2 H2N1 Cl2 0.86(5) 2.182(12) 3.037(4) 173(4) 1_455
N2 H2N2 Cl2 0.86(5) 2.192(11) 3.044(4) 175(4) .

loop_
_geom_torsion_atom_site_label_1
_geom_torsion_atom_site_label_2
_geom_torsion_atom_site_label_3
_geom_torsion_atom_site_label_4
_geom_torsion
_geom_torsion_site_symmetry_4
C5 N1 C1 C2 0.2(8) .
N1 C1 C2 C3 1.3(8) .
C1 C2 C3 C4 -3.0(7) .
C1 C2 C3 C6 179.9(4) .
C2 C3 C4 C5 3.1(8) .
C6 C3 C4 C5 -179.8(4) .
C1 N1 C5 C4 -0.1(8) .
C3 C4 C5 N1 -1.6(8) .
C7 N2 C6 C3 167.7(4) .
C4 C3 C6 N2 62.6(6) .
C2 C3 C6 N2 -120.3(5) .
C6 N2 C7 C7 179.3(5) 2_765
